data_9017464
loop_
_publ_author_name
'Chen, Y.'
'Zhang, Y.'
'Feng, S.'

_publ_section_title
;
 Hydrothermal synthesis and properties of pigments
 Chinese purple BaCuSi2O6 and dark blue BaCu2Si2O7
;
_journal_name_full 'Dyes and Pigments'
_journal_page_first 167
_journal_page_last 173
_journal_volume 105
_journal_year 2014
_chemical_compound_source Synthetic
_chemical_formula_sum 'Ba Cu O6 Si2'
_chemical_name_mineral Colinowensite
_space_group_IT_number 142
_space_group_name_Hall '-I 4bd 2c'
_space_group_name_H-M_alt 'I 41/a c d :2'
_symmetry_space_group_name_H-M 'I 41/a c d :2'
_cell_angle_alpha 90
_cell_angle_beta 90
_cell_angle_gamma 90
_cell_length_a 9.97511
_cell_length_b 9.97511
_cell_length_c 22.2887
_cell_formula_units_Z 16
_cell_volume 2217.788
_database_code_amcsd 0020059
_exptl_crystal_density_diffrn 4.229
_cod_data_source_file inputs/fixed/downloads/15/15051.cif
_cod_data_source_block 15051
_cod_original_cell_volume 2217.789
_cod_original_sg_symbol_H-M 'I 41/a c d'
_cod_original_formula_sum 'Ba Cu Si2 O6'
_cod_database_code 9017464

loop_
_space_group_symop_operation_xyz
x,y,z
1/2+x,1/2+y,1/2+z
1/4-y,3/4-x,3/4+z
3/4-y,1/4-x,1/4+z
1/4+y,3/4+x,3/4-z
3/4+y,1/4+x,1/4-z
1/4+y,3/4-x,1/4-z
3/4+y,1/4-x,3/4-z
1/4-y,3/4+x,1/4+z
3/4-y,1/4+x,3/4+z
1/2+x,-y,z
+x,1/2-y,1/2+z
1/2-x,y,-z
-x,1/2+y,1/2-z
1/2+x,y,1/2-z
+x,1/2+y,-z
1/2-x,-y,1/2+z
-x,1/2-y,+z
1/4+y,1/4+x,1/4+z
3/4+y,3/4+x,3/4+z
1/4-y,1/4-x,1/4-z
3/4-y,3/4-x,3/4-z
1/4-y,1/4+x,3/4-z
3/4-y,3/4+x,1/4-z
1/4+y,1/4-x,3/4+z
3/4+y,3/4-x,1/4+z
-x,y,1/2+z
1/2-x,1/2+y,+z
x,-y,1/2-z
1/2+x,1/2-y,-z
-x,-y,-z
1/2-x,1/2-y,1/2-z

loop_
_atom_site_label
_atom_site_fract_x
_atom_site_fract_y
_atom_site_fract_z
_atom_site_U_iso_or_equiv
Ba 0.25000 0.99020 0.50000 0.00063
Cu 0.00000 0.25000 0.06309 0.00076
Si 0.27760 0.75250 0.87600 0.00063
O1 0.20700 0.72100 0.81640 0.00114
O2 0.37400 0.87600 0.86070 0.00076
O3 0.31640 0.78030 0.06450 0.00025

loop_
_cod_related_entry_id
_cod_related_entry_database
_cod_related_entry_code
1 AMCSD 0020059
